data_4034598
loop_
_publ_author_name
'Dagar, Anuradha'
'Bae, Gi Hun'
'Lee, Jeong Hwa'
'Kim, Ikyon'

_publ_section_title
;
 Tandem [4+1+1] Annulation Approach to 4-Acyl-3,4-dihydropyrrolo[1,2-
 a]pyrazines: Diastereoselective Construction of Dihydropyrazine Units
 from Pyrroles.
;
_journal_issue 11
_journal_name_full 'The Journal of organic chemistry'
_journal_page_first 6916
_journal_page_last 6927
_journal_paper_doi 10.1021/acs.joc.9b00724
_journal_volume 84
_journal_year 2019
_chemical_formula_moiety 'C20 H15 Cl N2 O'
_chemical_formula_sum 'C20 H15 Cl N2 O'
_chemical_formula_weight 334.79
_space_group_crystal_system tetragonal
_space_group_IT_number 88
_space_group_name_Hall '-I 4ad'
_space_group_name_H-M_alt 'I 41/a :2'
_atom_sites_solution_hydrogens geom
_atom_sites_solution_primary dual
_audit_creation_date 2018-11-12
_audit_creation_method
;
Olex2 1.2
(compiled 2018.05.29 svn.r3508 for OlexSys, GUI svn.r5506)
;
_cell_angle_alpha 90
_cell_angle_beta 90
_cell_angle_gamma 90
_cell_formula_units_Z 16
_cell_length_a 19.0715(7)
_cell_length_b 19.0715(7)
_cell_length_c 18.6402(11)
_cell_measurement_reflns_used 3800
_cell_measurement_temperature 291.9(2)
_cell_measurement_theta_max 22.6290
_cell_measurement_theta_min 2.6200
_cell_volume 6779.9(5)
_computing_cell_refinement 'CrysAlisPro 1.171.39.29d (Rigaku OD, 2017)'
_computing_data_collection 'CrysAlisPro 1.171.39.29d (Rigaku OD, 2017)'
_computing_data_reduction 'CrysAlisPro 1.171.39.29d (Rigaku OD, 2017)'
_computing_molecular_graphics 'Olex2 (Dolomanov et al., 2009)'
_computing_publication_material 'Olex2 (Dolomanov et al., 2009)'
_computing_structure_refinement 'ShelXL (Sheldrick, 2015)'
_computing_structure_solution 'ShelXD (Sheldrick, 2008)'
_diffrn_ambient_environment air
_diffrn_ambient_temperature 291.9(2)
_diffrn_detector 'CCD plate'
_diffrn_detector_area_resol_mean 5.2262
_diffrn_detector_type AtlasS2
_diffrn_measured_fraction_theta_full 1.000
_diffrn_measured_fraction_theta_max 0.912
_diffrn_measurement_details
;
List of Runs (angles in degrees, time in seconds):

  # Type    Start    End  Width  t~exp~   \w     \q     \k     \f   Frames
--------------------------------------------------------------------------
  1  \w    -51.00 -11.00   1.00    7.67    --  -11.04 107.00 113.00   40
  2  \w    -13.00  19.00   1.00    7.67    --  -11.04-107.00  14.00   32
  3  \w     -5.00  50.00   1.00    7.67    --   11.51-107.00  14.00   55
  4  \w     -7.00  23.00   1.00    7.67    --  -11.04 -99.00-150.00   30
  5  \w    -20.00   9.00   1.00    7.67    --  -11.04 -99.00-180.00   29
  6  \w    -20.00   6.00   1.00    7.67    --  -11.04 -99.00  60.00   26
  7  \w     35.00  85.00   1.00    7.67    --   11.51 178.00 -90.00   50
;
_diffrn_measurement_device 'four-circle diffractometer'
_diffrn_measurement_device_type 'SuperNova, Dual, Cu at home/near, AtlasS2'
_diffrn_measurement_method '\w scans'
_diffrn_orient_matrix_type 'CrysAlisPro convention (1999,Acta A55,543-557)'
_diffrn_orient_matrix_UB_11 0.0158073000
_diffrn_orient_matrix_UB_12 0.0278023000
_diffrn_orient_matrix_UB_13 -0.0194155000
_diffrn_orient_matrix_UB_21 0.0324332000
_diffrn_orient_matrix_UB_22 -0.0182144000
_diffrn_orient_matrix_UB_23 0.0003498000
_diffrn_orient_matrix_UB_31 -0.0090415000
_diffrn_orient_matrix_UB_32 -0.0166995000
_diffrn_orient_matrix_UB_33 -0.0327133000
_diffrn_radiation_monochromator mirror
_diffrn_radiation_probe x-ray
_diffrn_radiation_type MoK\a
_diffrn_radiation_wavelength 0.71073
_diffrn_reflns_av_R_equivalents 0.0587
_diffrn_reflns_av_unetI/netI 0.0588
_diffrn_reflns_Laue_measured_fraction_full 1.000
_diffrn_reflns_Laue_measured_fraction_max 0.912
_diffrn_reflns_limit_h_max 24
_diffrn_reflns_limit_h_min -22
_diffrn_reflns_limit_k_max 23
_diffrn_reflns_limit_k_min -26
_diffrn_reflns_limit_l_max 25
_diffrn_reflns_limit_l_min -23
_diffrn_reflns_number 23818
_diffrn_reflns_point_group_measured_fraction_full 1.000
_diffrn_reflns_point_group_measured_fraction_max 0.912
_diffrn_reflns_theta_full 25.242
_diffrn_reflns_theta_max 29.585
_diffrn_reflns_theta_min 2.136
_diffrn_source 'micro-focus sealed X-ray tube'
_diffrn_source_type 'SuperNova (Mo) X-ray Source'
_exptl_absorpt_coefficient_mu 0.233
_exptl_absorpt_correction_T_max 1.00000
_exptl_absorpt_correction_T_min 0.57126
_exptl_absorpt_correction_type multi-scan
_exptl_absorpt_process_details
;
CrysAlisPro 1.171.39.29d (Rigaku Oxford Diffraction, 2017)
Empirical absorption correction using spherical harmonics,
 implemented in SCALE3 ABSPACK scaling algorithm.
;
_exptl_crystal_colour 'metallic light white'
_exptl_crystal_colour_lustre metallic
_exptl_crystal_colour_modifier light
_exptl_crystal_colour_primary white
_exptl_crystal_density_diffrn 1.312
_exptl_crystal_description cube
_exptl_crystal_F_000 2784
_exptl_crystal_size_max 0.391
_exptl_crystal_size_mid 0.267
_exptl_crystal_size_min 0.143
_refine_diff_density_max 0.143
_refine_diff_density_min -0.277
_refine_diff_density_rms 0.035
_refine_ls_extinction_coef 0.00031(9)
_refine_ls_extinction_expression Fc^*^=kFc[1+0.001xFc^2^\l^3^/sin(2\q)]^-1/4^
_refine_ls_extinction_method 'SHELXL-2017/1 (Sheldrick 2017)'
_refine_ls_goodness_of_fit_ref 1.044
_refine_ls_hydrogen_treatment constr
_refine_ls_matrix_type full
_refine_ls_number_parameters 218
_refine_ls_number_reflns 4339
_refine_ls_number_restraints 0
_refine_ls_restrained_S_all 1.044
_refine_ls_R_factor_all 0.1342
_refine_ls_R_factor_gt 0.0642
_refine_ls_shift/su_max 0.000
_refine_ls_shift/su_mean 0.000
_refine_ls_structure_factor_coef Fsqd
_refine_ls_weighting_details 'w=1/[\s^2^(Fo^2^)+(0.0340P)^2^+4.7139P] where P=(Fo^2^+2Fc^2^)/3'
_refine_ls_weighting_scheme calc
_refine_ls_wR_factor_gt 0.1104
_refine_ls_wR_factor_ref 0.1343
_reflns_Friedel_coverage 0.000
_reflns_number_gt 2405
_reflns_number_total 4339
_reflns_threshold_expression 'I > 2\s(I)'
_cod_data_source_file jo9b00724_si_002.cif
_cod_data_source_block exp_1330
_cod_original_cell_volume 6779.9(6)
_cod_original_sg_symbol_H-M 'I 41/a'
_cod_database_code 4034598
_shelx_shelxl_version_number 2017/1
_chemical_oxdiff_formula 'C21 H14 Cl N O'
_chemical_oxdiff_usercomment IK-4APP
_shelx_space_group_comment
;
The symmetry employed for this shelxl refinement is uniquely defined
by the following loop, which should always be used as a source of
symmetry information in preference to the above space-group names.
They are only intended as comments.
;
_shelx_estimated_absorpt_t_max 0.967
_shelx_estimated_absorpt_t_min 0.914
_reflns_odcompleteness_completeness 99.94
_reflns_odcompleteness_iscentric 1
_reflns_odcompleteness_theta 26.32
_olex2_refinement_description
;
1. Fixed Uiso
 At 1.2 times of:
  All C(H) groups
2.a Ternary CH refined with riding coordinates:
 C003(H003), C007(H007)
2.b Aromatic/amide H refined with riding coordinates:
 C005(H005), C010(H010), C011(H011), C014(H014), C016(H016), C017(H017),
 C018(H018), C019(H019), C020(H020), C021(H021), C022(H022), C023(H023),
 C024(H024)
;
_olex2_date_sample_data_collection 2018-11-12
_olex2_submission_special_instructions 'No special instructions were received'
_oxdiff_exptl_absorpt_empirical_details
;
Empirical correction (ABSPACK) includes:
- Absorption correction using spherical harmonics
- Frame scaling
;
_oxdiff_exptl_absorpt_empirical_full_max 1.424
_oxdiff_exptl_absorpt_empirical_full_min 0.600

loop_
_space_group_symop_operation_xyz
'x, y, z'
'-y+3/4, x+1/4, z+1/4'
'-x, -y+1/2, z'
'y+1/4, -x+1/4, z+1/4'
'x+1/2, y+1/2, z+1/2'
'-y+5/4, x+3/4, z+3/4'
'-x+1/2, -y+1, z+1/2'
'y+3/4, -x+3/4, z+3/4'
'-x, -y, -z'
'y-3/4, -x-1/4, -z-1/4'
'x, y-1/2, -z'
'-y-1/4, x-1/4, -z-1/4'
'-x+1/2, -y+1/2, -z+1/2'
'y-1/4, -x+1/4, -z+1/4'
'x+1/2, y, -z+1/2'
'-y+1/4, x+1/4, -z+1/4'

loop_
_atom_site_label
_atom_site_type_symbol
_atom_site_fract_x
_atom_site_fract_y
_atom_site_fract_z
_atom_site_U_iso_or_equiv
_atom_site_adp_type
_atom_site_occupancy
_atom_site_site_symmetry_order
_atom_site_calc_flag
_atom_site_refinement_flags_posn
Cl01 Cl 0.55926(4) 0.60506(5) 0.10737(5) 0.1071(4) Uani 1 1 d .
N002 N 0.89177(8) 0.58434(8) -0.03835(9) 0.0404(4) Uani 1 1 d .
C003 C 0.85861(10) 0.52129(10) -0.06379(11) 0.0398(5) Uani 1 1 d .
H003 H 0.846559 0.491603 -0.022692 0.048 Uiso 1 1 calc R
N004 N 0.80035(9) 0.59937(10) -0.15589(9) 0.0471(5) Uani 1 1 d .
C005 C 0.84584(11) 0.64617(12) -0.13975(11) 0.0473(5) Uani 1 1 d .
H005 H 0.850977 0.683726 -0.171130 0.057 Uiso 1 1 calc R
C006 C 0.88937(10) 0.64523(11) -0.07728(11) 0.0422(5) Uani 1 1 d .
C007 C 0.79038(10) 0.54229(11) -0.10383(11) 0.0416(5) Uani 1 1 d .
H007 H 0.775345 0.501067 -0.131177 0.050 Uiso 1 1 calc R
C008 C 0.62564(13) 0.58724(14) 0.04594(13) 0.0606(7) Uani 1 1 d .
C009 C 0.73141(11) 0.55950(11) -0.05182(11) 0.0434(5) Uani 1 1 d .
C010 C 0.93439(11) 0.59378(11) 0.01946(11) 0.0458(5) Uani 1 1 d .
H010 H 0.945360 0.560232 0.053891 0.055 Uiso 1 1 calc R
C011 C 0.93008(11) 0.69411(11) -0.04276(12) 0.0487(6) Uani 1 1 d .
H011 H 0.937541 0.740246 -0.056995 0.058 Uiso 1 1 calc R
O012 O 0.95423(9) 0.50962(10) -0.14529(10) 0.0778(6) Uani 1 1 d .
C013 C 0.89124(12) 0.40496(12) -0.12644(12) 0.0516(6) Uani 1 1 d .
C014 C 0.85054(13) 0.36528(12) -0.08049(14) 0.0600(7) Uani 1 1 d .
H014 H 0.829290 0.386561 -0.041220 0.072 Uiso 1 1 calc R
C015 C 0.90622(11) 0.48037(12) -0.11448(12) 0.0479(5) Uani 1 1 d .
C016 C 0.62994(13) 0.52268(14) 0.01527(14) 0.0664(7) Uani 1 1 d .
H016 H 0.597780 0.487916 0.027164 0.080 Uiso 1 1 calc R
C017 C 0.68285(12) 0.50922(12) -0.03399(13) 0.0564(6) Uani 1 1 d .
H017 H 0.685481 0.465245 -0.055372 0.068 Uiso 1 1 calc R
C018 C 0.95815(11) 0.66135(12) 0.01784(12) 0.0515(6) Uani 1 1 d .
H018 H 0.987879 0.681982 0.051291 0.062 Uiso 1 1 calc R
C019 C 0.72449(14) 0.62460(14) -0.02084(16) 0.0796(9) Uani 1 1 d .
H019 H 0.755424 0.660222 -0.033449 0.096 Uiso 1 1 calc R
C020 C 0.84100(17) 0.29422(14) -0.09220(17) 0.0821(9) Uani 1 1 d .
H020 H 0.813947 0.267914 -0.060590 0.098 Uiso 1 1 calc R
C021 C 0.92160(15) 0.37192(17) -0.18521(15) 0.0794(8) Uani 1 1 d .
H021 H 0.949287 0.397487 -0.216876 0.095 Uiso 1 1 calc R
C022 C 0.67219(16) 0.63788(15) 0.02882(17) 0.0867(10) Uani 1 1 d .
H022 H 0.669119 0.681736 0.050416 0.104 Uiso 1 1 calc R
C023 C 0.8713(2) 0.26289(18) -0.1502(2) 0.1068(14) Uani 1 1 d .
H023 H 0.865125 0.215129 -0.157982 0.128 Uiso 1 1 calc R
C024 C 0.9108(2) 0.3014(2) -0.1966(2) 0.1093(13) Uani 1 1 d .
H024 H 0.930592 0.279863 -0.236519 0.131 Uiso 1 1 calc R

loop_
_atom_site_aniso_label
_atom_site_aniso_U_11
_atom_site_aniso_U_22
_atom_site_aniso_U_33
_atom_site_aniso_U_23
_atom_site_aniso_U_13
_atom_site_aniso_U_12
Cl01 0.0892(6) 0.1436(8) 0.0884(6) 0.0125(5) 0.0461(5) 0.0247(5)
N002 0.0454(10) 0.0399(10) 0.0358(9) 0.0049(8) -0.0058(8) -0.0058(8)
C003 0.0473(12) 0.0365(11) 0.0356(11) 0.0022(9) -0.0007(9) -0.0063(9)
N004 0.0474(11) 0.0595(12) 0.0344(10) 0.0077(8) -0.0044(8) -0.0009(9)
C005 0.0489(13) 0.0528(14) 0.0401(12) 0.0145(10) 0.0025(10) 0.0000(11)
C006 0.0433(12) 0.0432(12) 0.0401(12) 0.0091(10) 0.0013(9) -0.0029(9)
C007 0.0426(12) 0.0456(12) 0.0367(11) -0.0026(9) -0.0018(9) -0.0055(9)
C008 0.0533(15) 0.0768(18) 0.0519(15) 0.0079(13) 0.0139(12) 0.0111(13)
C009 0.0406(12) 0.0470(13) 0.0426(12) 0.0005(10) -0.0022(9) -0.0017(9)
C010 0.0461(13) 0.0527(14) 0.0385(12) 0.0024(10) -0.0083(10) 0.0009(10)
C011 0.0457(13) 0.0403(12) 0.0600(15) 0.0060(11) 0.0003(11) -0.0076(10)
O012 0.0675(12) 0.0824(13) 0.0833(14) -0.0048(10) 0.0294(10) -0.0064(10)
C013 0.0523(14) 0.0554(14) 0.0470(13) -0.0076(11) -0.0119(11) 0.0133(11)
C014 0.0752(17) 0.0453(14) 0.0596(16) -0.0048(12) -0.0173(13) 0.0059(12)
C015 0.0451(13) 0.0560(14) 0.0425(13) 0.0012(10) -0.0004(10) 0.0025(11)
C016 0.0502(15) 0.0741(18) 0.0748(18) 0.0162(15) 0.0127(13) -0.0089(13)
C017 0.0543(14) 0.0503(14) 0.0645(16) 0.0014(12) 0.0053(12) -0.0070(11)
C018 0.0470(13) 0.0542(14) 0.0533(14) -0.0079(11) -0.0056(11) -0.0096(11)
C019 0.0797(19) 0.0612(17) 0.098(2) -0.0197(16) 0.0381(17) -0.0203(14)
C020 0.113(2) 0.0481(16) 0.085(2) -0.0025(15) -0.0377(19) 0.0033(15)
C021 0.080(2) 0.090(2) 0.0681(19) -0.0240(16) -0.0048(15) 0.0202(16)
C022 0.091(2) 0.0716(19) 0.097(2) -0.0261(17) 0.0442(18) -0.0076(16)
C023 0.141(3) 0.058(2) 0.121(3) -0.029(2) -0.063(3) 0.029(2)
C024 0.126(3) 0.097(3) 0.105(3) -0.054(2) -0.028(2) 0.045(2)

loop_
_atom_type_symbol
_atom_type_description
_atom_type_scat_dispersion_real
_atom_type_scat_dispersion_imag
_atom_type_scat_source
C C 0.0033 0.0016 'International Tables Vol C Tables 4.2.6.8 and 6.1.1.4'
H H 0.0000 0.0000 'International Tables Vol C Tables 4.2.6.8 and 6.1.1.4'
Cl Cl 0.1484 0.1585 'International Tables Vol C Tables 4.2.6.8 and 6.1.1.4'
N N 0.0061 0.0033 'International Tables Vol C Tables 4.2.6.8 and 6.1.1.4'
O O 0.0106 0.0060 'International Tables Vol C Tables 4.2.6.8 and 6.1.1.4'

loop_
_geom_angle_atom_site_label_1
_geom_angle_atom_site_label_2
_geom_angle_atom_site_label_3
_geom_angle
C006 N002 C003 121.26(16)
C010 N002 C003 129.31(17)
C010 N002 C006 109.09(16)
N002 C003 C007 108.13(15)
N002 C003 C015 111.73(16)
C015 C003 C007 109.46(16)
C005 N004 C007 116.64(17)
N004 C005 C006 125.16(19)
N002 C006 C005 117.46(18)
N002 C006 C011 107.95(18)
C011 C006 C005 134.5(2)
N004 C007 C003 113.57(16)
N004 C007 C009 110.88(16)
C009 C007 C003 111.66(16)
C016 C008 Cl01 119.8(2)
C022 C008 Cl01 119.6(2)
C022 C008 C016 120.6(2)
C017 C009 C007 120.14(19)
C017 C009 C019 117.6(2)
C019 C009 C007 122.23(19)
N002 C010 C018 107.76(19)
C006 C011 C018 106.98(18)
C014 C013 C015 123.1(2)
C014 C013 C021 118.3(2)
C021 C013 C015 118.5(2)
C013 C014 C020 120.8(3)
O012 C015 C003 120.4(2)
O012 C015 C013 121.3(2)
C013 C015 C003 118.34(19)
C008 C016 C017 119.3(2)
C009 C017 C016 121.4(2)
C010 C018 C011 108.20(19)
C009 C019 C022 121.0(2)
C023 C020 C014 119.9(3)
C024 C021 C013 120.1(3)
C008 C022 C019 120.1(2)
C024 C023 C020 120.1(3)
C023 C024 C021 120.8(3)

loop_
_geom_bond_atom_site_label_1
_geom_bond_atom_site_label_2
_geom_bond_distance
Cl01 C008 1.741(2)
N002 C003 1.439(2)
N002 C006 1.370(2)
N002 C010 1.362(2)
C003 C007 1.553(3)
C003 C015 1.525(3)
N004 C005 1.280(3)
N004 C007 1.471(3)
C005 C006 1.430(3)
C006 C011 1.373(3)
C007 C009 1.521(3)
C008 C016 1.360(3)
C008 C022 1.350(4)
C009 C017 1.374(3)
C009 C019 1.375(3)
C010 C018 1.366(3)
C011 C018 1.397(3)
O012 C015 1.216(3)
C013 C014 1.381(3)
C013 C015 1.483(3)
C013 C021 1.390(3)
C014 C020 1.385(3)
C016 C017 1.388(3)
C019 C022 1.384(3)
C020 C023 1.364(5)
C021 C024 1.377(4)
C023 C024 1.362(5)
